data_7119502
loop_
_publ_author_name
'Sawant, Rajiv T.'
'Stevens, Marc Y.'
'Odell, Luke R.'

_publ_section_title
;
 Acetic acid-promoted cascade N-acyliminium ion/aza-Prins cyclization:
 stereoselective synthesis of functionalized fused tricyclic piperidines.
;
_journal_issue 13
_journal_name_full 'Chemical communications (Cambridge, England)'
_journal_page_first 2110
_journal_page_last 2113
_journal_paper_doi 10.1039/c6cc09805c
_journal_volume 53
_journal_year 2017
_chemical_formula_moiety 'C15 H18 N2 O4'
_chemical_formula_sum 'C15 H18 N2 O4'
_chemical_formula_weight 290.315
_chemical_name_systematic '4-methoxy-6-oxo-5,8,9,10,11,11a-hexahydro-6H- pyrido[1,2-c]quinazolin-10-yl acetate'
_space_group_IT_number 29
_symmetry_cell_setting orthorhombic
_symmetry_space_group_name_Hall 'P 2c -2b'
_symmetry_space_group_name_H-M 'P b c 21'
_atom_sites_solution_hydrogens geom
_atom_sites_solution_primary direct
_atom_sites_solution_secondary difmap
_audit_creation_method SHELXL-97
_audit_update_record
;
2016-11-30 deposited with the CCDC.
2017-01-19 downloaded from the CCDC.
;
_cell_angle_alpha 90.00
_cell_angle_beta 90.00
_cell_angle_gamma 90.00
_cell_formula_units_Z 8
_cell_length_a 9.2808(3)
_cell_length_b 13.3894(5)
_cell_length_c 23.6283(9)
_cell_measurement_reflns_used 33577
_cell_measurement_temperature 190(2)
_cell_measurement_theta_max 28.700
_cell_measurement_theta_min 0.998
_cell_volume 2936.16(18)
_computing_cell_refinement 'HKL Scalepack (Otwinowski & Minor 1997)'
_computing_data_collection 'Collect (Bruker AXS BV, 1997-2004)'
_computing_data_reduction 'HKL Denzo (Otwinowski & Minor 1997)'
_computing_molecular_graphics ORTEP
_computing_structure_refinement 'SHELXL-97 (Sheldrick, 1997)'
_computing_structure_solution 'SHELXS-97 (Sheldrick, 1990)'
_diffrn_ambient_temperature 190(2)
_diffrn_measured_fraction_theta_full 0.993
_diffrn_measured_fraction_theta_max 0.993
_diffrn_measurement_device_type KappaCCD
_diffrn_measurement_method CCD
_diffrn_radiation_monochromator graphite
_diffrn_radiation_source 'fine-focus sealed tube'
_diffrn_radiation_type MoK\a
_diffrn_radiation_wavelength 0.71073
_diffrn_reflns_av_R_equivalents 0.0000
_diffrn_reflns_av_sigmaI/netI 0.1808
_diffrn_reflns_limit_h_max 12
_diffrn_reflns_limit_h_min -12
_diffrn_reflns_limit_k_max 17
_diffrn_reflns_limit_k_min -17
_diffrn_reflns_limit_l_max 31
_diffrn_reflns_limit_l_min -31
_diffrn_reflns_number 6833
_diffrn_reflns_theta_full 28.65
_diffrn_reflns_theta_max 28.65
_diffrn_reflns_theta_min 2.19
_exptl_absorpt_coefficient_mu 0.096
_exptl_absorpt_correction_type none
_exptl_crystal_colour colourless
_exptl_crystal_density_diffrn 1.313
_exptl_crystal_density_method 'not measured'
_exptl_crystal_description plate
_exptl_crystal_F_000 1232
_exptl_crystal_recrystallization_method 'Re-crystallisation from solvent: pentane/THF'
_exptl_crystal_size_max 0.24
_exptl_crystal_size_mid 0.22
_exptl_crystal_size_min 0.12
_refine_diff_density_max 1.053
_refine_diff_density_min -0.405
_refine_diff_density_rms 0.128
_refine_ls_abs_structure_details 'Flack H D (1983), Acta Cryst. A39, 876-881'
_refine_ls_abs_structure_Flack -2(3)
_refine_ls_extinction_method none
_refine_ls_goodness_of_fit_ref 1.016
_refine_ls_hydrogen_treatment constr
_refine_ls_matrix_type full
_refine_ls_number_parameters 379
_refine_ls_number_reflns 6833
_refine_ls_number_restraints 1
_refine_ls_restrained_S_all 1.016
_refine_ls_R_factor_all 0.2445
_refine_ls_R_factor_gt 0.1194
_refine_ls_shift/su_max 0.003
_refine_ls_shift/su_mean 0.000
_refine_ls_structure_factor_coef Fsqd
_refine_ls_weighting_details 'calc w=1/[\s^2^(Fo^2^)+(0.1746P)^2^+0.0000P] where P=(Fo^2^+2Fc^2^)/3'
_refine_ls_weighting_scheme calc
_refine_ls_wR_factor_gt 0.2486
_refine_ls_wR_factor_ref 0.3197
_reflns_number_gt 3137
_reflns_number_total 6833
_reflns_threshold_expression >2sigma(I)
_cod_data_source_file c6cc09805c2.cif
_cod_data_source_block shelxl
_cod_depositor_comments 'Adding full bibliography for 7119502.cif.'
_cod_database_code 7119502

loop_
_symmetry_equiv_pos_as_xyz
'x, y, z'
'-x, -y, z+1/2'
'-x, y+1/2, z'
'x, -y+1/2, z+1/2'

loop_
_atom_site_label
_atom_site_type_symbol
_atom_site_fract_x
_atom_site_fract_y
_atom_site_fract_z
_atom_site_U_iso_or_equiv
_atom_site_adp_type
_atom_site_occupancy
_atom_site_symmetry_multiplicity
_atom_site_calc_flag
_atom_site_refinement_flags
O11A O 1.1721(5) 1.0556(3) 0.7067(2) 0.0389(13) Uani 1 1 d .
O17A O 1.1231(5) 1.0968(3) 0.90267(19) 0.0287(11) Uani 1 1 d .
C9B C 0.5027(5) 0.8820(6) 0.8986(4) 0.0226(19) Uani 1 1 d .
O17B O 0.6278(5) 0.6524(3) 0.7965(2) 0.0316(11) Uani 1 1 d .
N1A N 0.9838(5) 0.9596(4) 0.8874(3) 0.0208(14) Uani 1 1 d .
N3B N 0.6337(5) 0.7309(4) 0.8816(2) 0.0266(13) Uani 1 1 d .
H1R H 0.7004 0.6910 0.8929 0.032 Uiso 1 1 calc R
N3A N 1.1302(5) 1.0238(4) 0.8170(2) 0.0281(13) Uani 1 1 d .
H2R H 1.1955 1.0653 0.8064 0.034 Uiso 1 1 calc R
O18A O 1.1904(5) 0.7338(4) 0.9735(2) 0.0392(13) Uani 1 1 d .
C13A C 1.0951(6) 0.7929(4) 0.8872(3) 0.0287(16) Uani 1 1 d .
H1E1 H 1.1905 0.8203 0.8808 0.034 Uiso 1 1 calc R
H1E2 H 1.0920 0.7266 0.8707 0.034 Uiso 1 1 calc R
O18B O 0.6784(5) 1.0150(4) 0.7184(2) 0.0394(13) Uani 1 1 d .
C4A C 1.0789(7) 0.9541(5) 0.7777(3) 0.0263(15) Uani 1 1 d .
O11B O 0.6829(5) 0.7060(3) 0.9922(2) 0.0358(12) Uani 1 1 d .
C10B C 0.4841(7) 0.8870(5) 0.8365(4) 0.0275(19) Uani 1 1 d .
H3 H 0.3880 0.9147 0.8295 0.033 Uiso 1 1 calc R
C4B C 0.5825(6) 0.8016(4) 0.9199(3) 0.0250(15) Uani 1 1 d .
C5B C 0.6065(7) 0.7901(5) 0.9772(3) 0.0296(16) Uani 1 1 d .
N1B N 0.4859(5) 0.7889(4) 0.8119(3) 0.0264(15) Uani 1 1 d .
O20A O 1.0687(6) 0.6928(5) 1.0511(3) 0.0597(17) Uani 1 1 d .
O20B O 0.5486(7) 1.0409(5) 0.6386(3) 0.071(2) Uani 1 1 d .
C9A C 1.0034(6) 0.8724(5) 0.7953(3) 0.0220(18) Uani 1 1 d .
C2A C 1.0813(6) 1.0289(5) 0.8714(3) 0.0248(15) Uani 1 1 d .
C6A C 1.0544(8) 0.8988(5) 0.6810(3) 0.0332(17) Uani 1 1 d .
H11 H 1.0676 0.9079 0.6423 0.040 Uiso 1 1 calc R
C5A C 1.1037(7) 0.9689(5) 0.7201(3) 0.0292(16) Uani 1 1 d .
C7B C 0.4739(9) 0.9388(6) 0.9960(4) 0.037(2) Uani 1 1 d .
H13 H 0.4355 0.9843 1.0216 0.044 Uiso 1 1 calc R
C10A C 0.9843(6) 0.8584(5) 0.8589(4) 0.0249(19) Uani 1 1 d .
H14 H 0.8896 0.8279 0.8651 0.030 Uiso 1 1 calc R
C13B C 0.5921(6) 0.9556(5) 0.8060(3) 0.0297(16) Uani 1 1 d .
H15A H 0.5855 1.0225 0.8215 0.036 Uiso 1 1 calc R
H15B H 0.6893 0.9313 0.8123 0.036 Uiso 1 1 calc R
C16A C 0.9473(7) 0.9541(5) 0.9474(3) 0.0320(17) Uani 1 1 d .
H16A H 0.8513 0.9265 0.9517 0.038 Uiso 1 1 calc R
H16B H 0.9476 1.0206 0.9636 0.038 Uiso 1 1 calc R
C14A C 1.0673(7) 0.7859(5) 0.9501(3) 0.0315(17) Uani 1 1 d .
H17 H 0.9795 0.7472 0.9570 0.038 Uiso 1 1 calc R
C16B C 0.4451(7) 0.7895(5) 0.7512(3) 0.0338(17) Uani 1 1 d .
H18A H 0.3478 0.8149 0.7470 0.041 Uiso 1 1 calc R
H18B H 0.4477 0.7220 0.7364 0.041 Uiso 1 1 calc R
C2B C 0.5862(6) 0.7204(5) 0.8278(3) 0.0249(15) Uani 1 1 d .
C8B C 0.4488(7) 0.9511(5) 0.9379(4) 0.0337(19) Uani 1 1 d .
H20 H 0.3959 1.0058 0.9252 0.040 Uiso 1 1 calc R
C8A C 0.9549(8) 0.8010(5) 0.7577(4) 0.0373(19) Uani 1 1 d .
H21 H 0.9036 0.7455 0.7702 0.045 Uiso 1 1 calc R
C12A C 1.2130(8) 1.0730(6) 0.6499(3) 0.044(2) Uani 1 1 d .
H22A H 1.2601 1.1366 0.6471 0.067 Uiso 1 1 calc R
H22B H 1.1288 1.0728 0.6263 0.067 Uiso 1 1 calc R
H22C H 1.2777 1.0214 0.6378 0.067 Uiso 1 1 calc R
C14B C 0.5608(6) 0.9581(5) 0.7433(3) 0.0312(17) Uani 1 1 d .
H23 H 0.4699 0.9937 0.7369 0.037 Uiso 1 1 calc R
C15A C 1.0549(7) 0.8889(5) 0.9787(3) 0.0325(18) Uani 1 1 d .
H24A H 1.0241 0.8805 1.0176 0.039 Uiso 1 1 calc R
H24B H 1.1485 0.9212 0.9789 0.039 Uiso 1 1 calc R
C19B C 0.6585(9) 1.0514(7) 0.6659(4) 0.055(2) Uani 1 1 d .
C19A C 1.1771(8) 0.6908(5) 1.0240(4) 0.0379(18) Uani 1 1 d .
C15B C 0.5507(9) 0.8559(5) 0.7178(3) 0.0392(18) Uani 1 1 d .
H27A H 0.6454 0.8252 0.7177 0.047 Uiso 1 1 calc R
H27B H 0.5185 0.8613 0.6789 0.047 Uiso 1 1 calc R
C6B C 0.5536(7) 0.8610(5) 1.0152(3) 0.0318(17) Uani 1 1 d .
H28 H 0.5730 0.8550 1.0536 0.038 Uiso 1 1 calc R
C12B C 0.7229(8) 0.6921(6) 1.0498(3) 0.047(2) Uani 1 1 d .
H29A H 0.7744 0.6303 1.0537 0.070 Uiso 1 1 calc R
H29B H 0.6379 0.6904 1.0729 0.070 Uiso 1 1 calc R
H29C H 0.7834 0.7464 1.0616 0.070 Uiso 1 1 calc R
C7A C 0.9844(8) 0.8142(6) 0.7022(4) 0.034(2) Uani 1 1 d .
H30 H 0.9568 0.7645 0.6769 0.041 Uiso 1 1 calc R
C21A C 1.3113(8) 0.6388(6) 1.0408(4) 0.057(3) Uani 1 1 d .
H31A H 1.3831 0.6481 1.0121 0.085 Uiso 1 1 calc R
H31B H 1.2922 0.5687 1.0453 0.085 Uiso 1 1 calc R
H31C H 1.3455 0.6657 1.0760 0.085 Uiso 1 1 calc R
C21B C 0.7881(9) 1.1067(7) 0.6460(4) 0.062(3) Uani 1 1 d .
H32A H 0.8601 1.1063 0.6752 0.094 Uiso 1 1 calc R
H32B H 0.7621 1.1744 0.6374 0.094 Uiso 1 1 calc R
H32C H 0.8257 1.0751 0.6127 0.094 Uiso 1 1 calc R

loop_
_atom_site_aniso_label
_atom_site_aniso_U_11
_atom_site_aniso_U_22
_atom_site_aniso_U_33
_atom_site_aniso_U_23
_atom_site_aniso_U_13
_atom_site_aniso_U_12
O11A 0.050(3) 0.034(3) 0.033(3) -0.001(2) 0.004(2) 0.001(2)
O17A 0.037(3) 0.028(2) 0.021(3) -0.004(2) 0.003(2) -0.002(2)
C9B 0.006(3) 0.025(4) 0.037(6) 0.008(4) 0.004(2) -0.002(2)
O17B 0.036(3) 0.023(2) 0.036(3) -0.005(2) -0.002(2) 0.005(2)
N1A 0.024(3) 0.017(3) 0.022(4) -0.009(3) 0.003(2) -0.003(2)
N3B 0.027(3) 0.029(3) 0.024(3) -0.003(2) -0.004(2) 0.003(2)
N3A 0.030(3) 0.022(3) 0.033(4) 0.005(2) -0.001(3) -0.014(2)
O18A 0.034(3) 0.038(3) 0.046(4) 0.012(2) 0.002(2) 0.003(2)
C13A 0.030(3) 0.019(3) 0.038(5) 0.007(3) 0.001(3) -0.002(3)
O18B 0.032(3) 0.044(3) 0.041(4) 0.014(3) 0.006(2) 0.000(2)
C4A 0.021(3) 0.025(3) 0.033(5) -0.001(3) -0.006(3) -0.003(3)
O11B 0.046(3) 0.037(3) 0.025(3) 0.006(2) -0.006(2) 0.012(2)
C10B 0.030(4) 0.022(4) 0.031(5) -0.002(4) -0.004(3) -0.004(3)
C4B 0.026(3) 0.019(3) 0.030(4) -0.005(3) 0.007(3) -0.004(3)
C5B 0.029(3) 0.035(4) 0.025(4) -0.002(3) 0.002(3) -0.007(3)
N1B 0.025(3) 0.022(3) 0.032(4) 0.011(3) -0.001(2) -0.001(2)
O20A 0.037(3) 0.089(5) 0.053(4) 0.027(3) 0.003(3) -0.001(3)
O20B 0.056(4) 0.108(5) 0.048(4) 0.042(4) -0.005(3) 0.008(4)
C9A 0.034(4) 0.017(4) 0.015(4) -0.007(3) -0.006(3) 0.001(3)
C2A 0.021(3) 0.028(3) 0.025(4) -0.001(3) 0.003(3) 0.003(3)
C6A 0.036(4) 0.034(4) 0.029(5) -0.006(3) -0.009(3) 0.003(3)
C5A 0.024(3) 0.030(4) 0.034(5) 0.005(3) 0.000(3) 0.001(3)
C7B 0.044(4) 0.038(5) 0.028(6) -0.009(4) 0.013(4) -0.001(4)
C10A 0.022(3) 0.021(4) 0.032(5) -0.002(3) 0.003(3) -0.015(3)
C13B 0.023(3) 0.032(4) 0.034(4) -0.004(3) -0.002(3) 0.005(3)
C16A 0.033(4) 0.030(4) 0.032(5) -0.007(3) 0.009(3) -0.008(3)
C14A 0.031(4) 0.033(4) 0.030(4) 0.012(3) 0.003(3) 0.001(3)
C16B 0.031(4) 0.030(4) 0.040(5) 0.000(3) -0.009(3) -0.002(3)
C2B 0.016(3) 0.021(3) 0.037(5) -0.001(3) 0.004(3) 0.002(3)
C8B 0.032(4) 0.017(3) 0.053(6) -0.003(3) 0.004(4) -0.003(3)
C8A 0.035(4) 0.036(4) 0.041(6) -0.012(4) -0.003(4) -0.008(4)
C12A 0.037(4) 0.064(5) 0.032(5) 0.000(4) -0.003(4) 0.004(4)
C14B 0.016(3) 0.035(4) 0.042(5) 0.003(3) 0.005(3) 0.007(3)
C15A 0.023(3) 0.033(4) 0.042(5) 0.001(3) 0.000(3) -0.007(3)
C19B 0.051(5) 0.067(6) 0.046(6) 0.013(5) 0.013(4) 0.022(5)
C19A 0.040(4) 0.035(4) 0.038(5) 0.012(4) -0.005(4) 0.000(3)
C15B 0.050(5) 0.042(4) 0.025(5) 0.000(4) -0.005(4) 0.006(4)
C6B 0.025(4) 0.044(4) 0.026(4) -0.011(3) -0.006(3) -0.002(3)
C12B 0.048(5) 0.058(5) 0.034(5) 0.015(4) -0.017(4) 0.015(4)
C7A 0.041(4) 0.023(4) 0.038(6) -0.014(4) -0.007(3) -0.006(3)
C21A 0.043(4) 0.064(6) 0.064(7) 0.040(5) -0.002(4) -0.001(4)
C21B 0.049(5) 0.080(6) 0.058(6) 0.019(5) 0.014(5) 0.009(5)

loop_
_atom_type_symbol
_atom_type_description
_atom_type_scat_dispersion_real
_atom_type_scat_dispersion_imag
_atom_type_scat_source
C C 0.0033 0.0016 'International Tables Vol C Tables 4.2.6.8 and 6.1.1.4'
H H 0.0000 0.0000 'International Tables Vol C Tables 4.2.6.8 and 6.1.1.4'
N N 0.0061 0.0033 'International Tables Vol C Tables 4.2.6.8 and 6.1.1.4'
O O 0.0106 0.0060 'International Tables Vol C Tables 4.2.6.8 and 6.1.1.4'

loop_
_geom_angle_atom_site_label_1
_geom_angle_atom_site_label_2
_geom_angle_atom_site_label_3
_geom_angle
C5A O11A C12A 119.1(6)
C4B C9B C8B 117.3(8)
C4B C9B C10B 116.9(7)
C8B C9B C10B 125.8(7)
C2A N1A C16A 117.6(6)
C2A N1A C10A 119.2(5)
C16A N1A C10A 112.8(6)
C2B N3B C4B 124.7(5)
C2B N3B H1R 117.6
C4B N3B H1R 117.6
C2A N3A C4A 123.1(5)
C2A N3A H2R 118.5
C4A N3A H2R 118.5
C19A O18A C14A 118.6(5)
C10A C13A C14A 110.8(6)
C10A C13A H1E1 109.5
C14A C13A H1E1 109.5
C10A C13A H1E2 109.5
C14A C13A H1E2 109.5
H1E1 C13A H1E2 108.1
C19B O18B C14B 117.4(6)
C9A C4A C5A 119.7(6)
C9A C4A N3A 120.4(7)
C5A C4A N3A 119.8(6)
C5B O11B C12B 119.1(5)
N1B C10B C9B 111.0(7)
N1B C10B C13B 110.4(6)
C9B C10B C13B 114.6(6)
N1B C10B H3 106.8
C9B C10B H3 106.8
C13B C10B H3 106.8
C5B C4B N3B 120.4(6)
C5B C4B C9B 121.5(6)
N3B C4B C9B 118.0(7)
O11B C5B C4B 115.2(6)
O11B C5B C6B 124.9(6)
C4B C5B C6B 119.8(6)
C2B N1B C10B 120.9(6)
C2B N1B C16B 116.5(6)
C10B N1B C16B 112.5(6)
C4A C9A C8A 121.9(8)
C4A C9A C10A 117.3(6)
C8A C9A C10A 120.7(7)
O17A C2A N1A 123.3(6)
O17A C2A N3A 119.8(6)
N1A C2A N3A 116.9(6)
C5A C6A C7A 117.4(7)
C5A C6A H11 121.3
C7A C6A H11 121.3
O11A C5A C6A 125.1(7)
O11A C5A C4A 115.1(6)
C6A C5A C4A 119.8(6)
C6B C7B C8B 120.6(7)
C6B C7B H13 119.7
C8B C7B H13 119.7
C13A C10A N1A 109.0(6)
C13A C10A C9A 115.4(6)
N1A C10A C9A 109.2(6)
C13A C10A H14 107.6
N1A C10A H14 107.6
C9A C10A H14 107.6
C14B C13B C10B 110.3(6)
C14B C13B H15A 109.6
C10B C13B H15A 109.6
C14B C13B H15B 109.6
C10B C13B H15B 109.6
H15A C13B H15B 108.1
N1A C16A C15A 110.5(6)
N1A C16A H16A 109.5
C15A C16A H16A 109.5
N1A C16A H16B 109.6
C15A C16A H16B 109.5
H16A C16A H16B 108.1
O18A C14A C13A 105.7(5)
O18A C14A C15A 108.8(5)
C13A C14A C15A 112.9(6)
O18A C14A H17 109.8
C13A C14A H17 109.8
C15A C14A H17 109.8
N1B C16B C15B 109.6(6)
N1B C16B H18A 109.7
C15B C16B H18A 109.7
N1B C16B H18B 109.7
C15B C16B H18B 109.7
H18A C16B H18B 108.2
O17B C2B N3B 122.5(6)
O17B C2B N1B 123.1(7)
N3B C2B N1B 114.4(6)
C7B C8B C9B 120.7(7)
C7B C8B H20 119.6
C9B C8B H20 119.6
C7A C8A C9A 117.8(7)
C7A C8A H21 121.1
C9A C8A H21 121.1
O11A C12A H22A 109.5
O11A C12A H22B 109.5
H22A C12A H22B 109.5
O11A C12A H22C 109.5
H22A C12A H22C 109.5
H22B C12A H22C 109.5
O18B C14B C15B 111.2(6)
O18B C14B C13B 105.4(5)
C15B C14B C13B 112.7(6)
O18B C14B H23 109.2
C15B C14B H23 109.2
C13B C14B H23 109.2
C16A C15A C14A 110.5(6)
C16A C15A H24A 109.6
C14A C15A H24A 109.6
C16A C15A H24B 109.6
C14A C15A H24B 109.6
H24A C15A H24B 108.1
O20B C19B O18B 124.1(8)
O20B C19B C21B 124.8(9)
O18B C19B C21B 111.1(8)
O20A C19A O18A 123.3(7)
O20A C19A C21A 125.2(8)
O18A C19A C21A 111.5(7)
C14B C15B C16B 111.1(6)
C14B C15B H27A 109.4
C16B C15B H27A 109.4
C14B C15B H27B 109.4
C16B C15B H27B 109.4
H27A C15B H27B 108.0
C7B C6B C5B 120.0(7)
C7B C6B H28 120.0
C5B C6B H28 120.0
O11B C12B H29A 109.5
O11B C12B H29B 109.5
H29A C12B H29B 109.5
O11B C12B H29C 109.5
H29A C12B H29C 109.5
H29B C12B H29C 109.5
C8A C7A C6A 123.2(7)
C8A C7A H30 118.4
C6A C7A H30 118.4
C19A C21A H31A 109.5
C19A C21A H31B 109.5
H31A C21A H31B 109.5
C19A C21A H31C 109.5
H31A C21A H31C 109.5
H31B C21A H31C 109.5
C19B C21B H32A 109.5
C19B C21B H32B 109.5
H32A C21B H32B 109.5
C19B C21B H32C 109.5
H32A C21B H32C 109.5
H32B C21B H32C 109.5

loop_
_geom_bond_atom_site_label_1
_geom_bond_atom_site_label_2
_geom_bond_distance
O11A C5A 1.359(8)
O11A C12A 1.415(9)
O17A C2A 1.234(8)
C9B C4B 1.400(9)
C9B C8B 1.403(11)
C9B C10B 1.479(12)
O17B C2B 1.234(7)
N1A C2A 1.350(8)
N1A C16A 1.459(9)
N1A C10A 1.514(9)
N3B C2B 1.351(8)
N3B C4B 1.393(8)
N3B H1R 0.8600
N3A C2A 1.364(8)
N3A C4A 1.400(8)
N3A H2R 0.8600
O18A C19A 1.332(9)
O18A C14A 1.448(8)
C13A C10A 1.507(10)
C13A C14A 1.511(9)
C13A H1E1 0.9700
C13A H1E2 0.9700
O18B C19B 1.346(10)
O18B C14B 1.456(8)
C4A C9A 1.365(10)
C4A C5A 1.395(10)
O11B C5B 1.377(8)
O11B C12B 1.422(9)
C10B N1B 1.437(10)
C10B C13B 1.537(10)
C10B H3 0.9800
C4B C5B 1.382(10)
C5B C6B 1.396(10)
N1B C2B 1.360(8)
N1B C16B 1.484(10)
O20A C19A 1.193(9)
O20B C19B 1.214(11)
C9A C8A 1.380(10)
C9A C10A 1.526(12)
C6A C5A 1.394(9)
C6A C7A 1.400(11)
C6A H11 0.9300
C7B C6B 1.355(11)
C7B C8B 1.402(11)
C7B H13 0.9300
C10A H14 0.9800
C13B C14B 1.510(10)
C13B H15A 0.9700
C13B H15B 0.9700
C16A C15A 1.519(10)
C16A H16A 0.9700
C16A H16B 0.9700
C14A C15A 1.540(10)
C14A H17 0.9800
C16B C15B 1.541(11)
C16B H18A 0.9700
C16B H18B 0.9700
C8B H20 0.9300
C8A C7A 1.352(12)
C8A H21 0.9300
C12A H22A 0.9600
C12A H22B 0.9600
C12A H22C 0.9600
C14B C15B 1.498(10)
C14B H23 0.9800
C15A H24A 0.9700
C15A H24B 0.9700
C19B C21B 1.488(12)
C19A C21A 1.481(10)
C15B H27A 0.9700
C15B H27B 0.9700
C6B H28 0.9300
C12B H29A 0.9600
C12B H29B 0.9600
C12B H29C 0.9600
C7A H30 0.9300
C21A H31A 0.9600
C21A H31B 0.9600
C21A H31C 0.9600
C21B H32A 0.9600
C21B H32B 0.9600
C21B H32C 0.9600
